data_2011681
loop_
_publ_author_name
'Ghosh, Sutapa'
'Jennisen, Jason D.'
'Liu, Xing-Ping'
'Uckun, Fatih M.'

_publ_section_title
;
 4-[(3-Bromo-4-hydroxyphenyl)amino]-6,7-dimethoxyquinazolin-1-ium
 chloride methanol solvate and
 4-[(3-hydroxyphenyl)amino]-6,7-dimethoxy-1-quinazolinium chloride
;
_journal_issue 1
_journal_name_full 'Acta Crystallographica Section C'
_journal_page_first 76
_journal_page_last 78
_journal_paper_doi 10.1107/S0108270100013561
_journal_volume 57
_journal_year 2001
_chemical_formula_moiety 'C16 H15 Br N3 O3 +, Cl - , C H4 O'
_chemical_formula_sum 'C17 H19 Br Cl N3 O4'
_chemical_formula_weight 444.71
_chemical_name_systematic
;
 4-(3'-bromo-4' -hydroxyphenyl)-amino-6,7 -dimethoxyquinazoline
;
_space_group_IT_number 2
_symmetry_cell_setting triclinic
_symmetry_space_group_name_Hall '-P 1'
_symmetry_space_group_name_H-M 'P -1'
_cell_angle_alpha 79.140(10)
_cell_angle_beta 85.370(10)
_cell_angle_gamma 86.490(10)
_cell_formula_units_Z 2
_cell_length_a 7.113(5)
_cell_length_b 9.339(7)
_cell_length_c 14.526(10)
_cell_measurement_reflns_used 4929
_cell_measurement_temperature 298(2)
_cell_measurement_theta_max 27.1
_cell_measurement_theta_min 2.86
_cell_volume 943.5(12)
_computing_cell_refinement 'SAINT (Bruker, 1998)'
_computing_data_collection 'SMART (Bruker, 1998)'
_computing_data_reduction SAINT
_computing_molecular_graphics 'SHELXTL (Bruker, 1998b)'
_computing_publication_material SHELXTL
_computing_structure_refinement 'SHELXL97 (Sheldrick, 1997)'
_computing_structure_solution 'SHELXS97 (Sheldrick, 1990)'
_diffrn_ambient_temperature 298(2)
_diffrn_measured_fraction_theta_full .953
_diffrn_measured_fraction_theta_max .953
_diffrn_measurement_device_type 'Bruker SMART CCD area detector'
_diffrn_measurement_method 'phi and omega scans'
_diffrn_radiation_monochromator graphite
_diffrn_radiation_source 'fine-focus sealed tube'
_diffrn_radiation_type MoK\a
_diffrn_radiation_wavelength .71073
_diffrn_reflns_av_R_equivalents .047
_diffrn_reflns_av_sigmaI/netI .0432
_diffrn_reflns_limit_h_max 9
_diffrn_reflns_limit_h_min -9
_diffrn_reflns_limit_k_max 12
_diffrn_reflns_limit_k_min -12
_diffrn_reflns_limit_l_max 18
_diffrn_reflns_limit_l_min -18
_diffrn_reflns_number 10811
_diffrn_reflns_theta_full 27.76
_diffrn_reflns_theta_max 27.76
_diffrn_reflns_theta_min 1.43
_diffrn_standards_decay_% -.33
_diffrn_standards_number 70
_exptl_absorpt_coefficient_mu 2.35
_exptl_absorpt_correction_T_max .87
_exptl_absorpt_correction_T_min .44
_exptl_absorpt_correction_type empirical
_exptl_absorpt_process_details '(SADABS; Sheldrick, 1996)'
_exptl_crystal_colour yellow
_exptl_crystal_density_diffrn 1.565
_exptl_crystal_density_method 'not measured'
_exptl_crystal_description needle
_exptl_crystal_F_000 452
_exptl_crystal_size_max .42
_exptl_crystal_size_mid .29
_exptl_crystal_size_min .06
_refine_diff_density_max .62
_refine_diff_density_min -.47
_refine_ls_extinction_method none
_refine_ls_goodness_of_fit_ref .99
_refine_ls_hydrogen_treatment mixed
_refine_ls_matrix_type full
_refine_ls_number_parameters '264, 2 restraints'
_refine_ls_number_reflns 4245
_refine_ls_number_restraints 0
_refine_ls_restrained_S_all .99
_refine_ls_R_factor_all .0514
_refine_ls_R_factor_gt .037
_refine_ls_shift/su_max .008
_refine_ls_shift/su_mean .000
_refine_ls_structure_factor_coef Fsqd
_refine_ls_weighting_details 'calc w = 1/[\s^2^(Fo^2^)+(0.0574P)^2^] where P=(Fo^2^+2Fc^2^)/3'
_refine_ls_weighting_scheme calc
_refine_ls_wR_factor_ref .100
_reflns_number_gt 3230
_reflns_number_total 4245
_reflns_threshold_expression I>2\s(I)
_cod_data_source_file bk1562.cif
_cod_data_source_block WHI-P154
_cod_depositor_comments
;
The following automatic conversions were performed:
'_symmetry_cell_setting' value 'Triclinic' changed to 'triclinic'
according to '/home/saulius/struct/CIF-dictionaries/cif_core.dic'
dictionary named 'cif_core.dic' version 2.4.1 from 2010-06-29.

Automatic conversion script
Id: cif_fix_enum 1527 2010-12-29 10:47:43Z saulius 

The following automatic conversions were performed:

'_symmetry_cell_setting' value 'Triclinic' changed to 'triclinic'
according to /home/saulius/struct/CIF-dictionaries/cif_core.dic
dictionary named 'cif_core.dic' version 2.4.1 from
2010-06-29.

'_exptl_absorpt_correction_type' value 'Empirical'
changed to 'empirical' according to
/home/saulius/struct/CIF-dictionaries/cif_core.dic dictionary named
'cif_core.dic' version 2.4.1 from 2010-06-29.

Automatic conversion script
Id: cif_fix_values 1715 2011-07-08 13:25:40Z adriana 
;
_cod_original_sg_symbol_H-M P-1
_cod_database_code 2011681
_cod_database_fobs_code 2011681

loop_
_symmetry_equiv_pos_as_xyz
'x, y, z'
'-x, -y, -z'

loop_
_atom_site_label
_atom_site_fract_x
_atom_site_fract_y
_atom_site_fract_z
_atom_site_U_iso_or_equiv
_atom_site_adp_type
_atom_site_calc_flag
_atom_site_refinement_flags
_atom_site_occupancy
_atom_site_disorder_assembly
_atom_site_disorder_group
_atom_site_type_symbol
Br1A .30177(4) .69507(3) .15032(2) .05340(10) Uani d P .9740(10) A 1 Br
Br1B .1225(18) 1.1266(14) .3361(9) .081(5) Uani d P .026(10) A 2 Br
Cl1 .66410(11) 1.15712(6) .33797(4) .05326(19) Uani d . 1 . . Cl
O1 .2176(4) 1.0023(2) .17990(14) .0718(6) Uani d . 1 . . O
H1B .261(5) 1.081(2) .180(3) .096(14) Uiso calc R 1 . . H
O1A .3689(4) 1.2514(3) .18658(18) .0857(7) Uani d . 1 . . O
H1AA .451(4) 1.233(4) .224(2) .093(13) Uiso calc R 1 . . H
O2 .1323(3) .46599(18) .89080(11) .0491(4) Uani d . 1 . . O
O3 .1967(3) .18874(19) .92484(11) .0518(4) Uani d . 1 . . O
N1 .2255(3) .6174(2) .52419(13) .0389(4) Uani d . 1 A . N
H1A .222(3) .671(3) .5690(18) .048(7) Uiso d . 1 . . H
N2 .2803(3) .3921(2) .48164(13) .0448(5) Uani d . 1 A . N
N3 .3010(3) .1802(2) .59530(13) .0407(4) Uani d . 1 A . N
H3A .322(3) .087(3) .6074(17) .038(6) Uiso d . 1 . . H
C1 .2570(3) .6599(2) .34848(15) .0393(5) Uani d . 1 A . C
H1 .2815 .5612 .3473 .047 Uiso calc R 1 . . H
C1A .4494(5) 1.3183(4) .0969(2) .0747(9) Uani d . 1 . . C
H1AD .5026 1.4082 .1019 .112 Uiso calc R 1 . . H
H1AC .3531 1.3377 .0529 .112 Uiso calc R 1 . . H
H1AB .5466 1.2539 .0754 .112 Uiso calc R 1 . . H
C2 .2535(3) .7611(3) .26543(16) .0406(5) Uani d . 1 . . C
H2 .2747 .7284 .2087 .049 Uiso calc PR .0265(10) A 2 H
C3 .2195(4) .9093(3) .26380(16) .0480(6) Uani d . 1 A . C
C4 .1824(4) .9542(3) .34924(18) .0529(6) Uani d . 1 . . C
H4 .1553 1.0527 .3501 .064 Uiso calc PR .9735(10) A 1 H
C5 .1847(4) .8564(3) .43296(17) .0460(6) Uani d . 1 A . C
H5 .1603 .8895 .4894 .055 Uiso calc R 1 . . H
C6 .2234(3) .7079(2) .43359(15) .0368(5) Uani d . 1 . . C
C7 .2455(3) .4719(2) .54935(14) .0342(5) Uani d . 1 . . C
C8 .3075(4) .2503(3) .50704(17) .0489(6) Uani d . 1 . . C
H8 .3331 .1954 .4599 .059 Uiso calc R 1 A . H
C9 .2096(3) .2508(2) .83302(15) .0387(5) Uani d . 1 . . C
C10 .2504(3) .1773(2) .76108(15) .0386(5) Uani d . 1 A . C
H10 .2716 .0765 .7734 .046 Uiso calc R 1 . . H
C11 .2605(3) .2538(2) .66834(15) .0343(5) Uani d . 1 . . C
C12 .2305(3) .4055(2) .64723(14) .0334(5) Uani d . 1 A . C
C13 .1852(3) .4798(2) .72319(15) .0374(5) Uani d . 1 . . C
H13 .1628 .5805 .7112 .045 Uiso calc R 1 A . H
C14 .1740(3) .4052(2) .81404(15) .0384(5) Uani d . 1 A . C
C15 .0621(4) .6150(3) .87584(19) .0569(7) Uani d . 1 . . C
H15A .0298 .6438 .9354 .085 Uiso calc R 1 . . H
H15B -.0480 .6250 .8406 .085 Uiso calc R 1 . . H
H15C .1576 .6761 .8415 .085 Uiso calc R 1 . . H
C16 .2392(5) .0341(3) .94622(19) .0690(9) Uani d . 1 . . C
H16A .2346 .0022 1.0131 .103 Uiso calc R 1 . . H
H16B .3632 .0126 .9195 .103 Uiso calc R 1 . . H
H16C .1481 -.0159 .9203 .103 Uiso calc R 1 . . H

loop_
_atom_site_aniso_label
_atom_site_aniso_U_11
_atom_site_aniso_U_22
_atom_site_aniso_U_33
_atom_site_aniso_U_12
_atom_site_aniso_U_13
_atom_site_aniso_U_23
Br1A .0640(2) .0659(2) .02974(14) -.00815(13) .00134(11) -.00789(11)
Br1B .076(8) .080(8) .064(8) .040(6) .007(6) .031(6)
Cl1 .0850(5) .0362(3) .0391(3) -.0061(3) -.0093(3) -.0053(2)
O1 .1216(19) .0541(12) .0350(10) -.0167(12) -.0153(11) .0120(9)
O1A .0940(18) .0823(16) .0762(17) -.0229(14) -.0323(14) .0147(13)
O2 .0739(12) .0457(9) .0269(8) .0004(8) .0008(8) -.0080(7)
O3 .0742(12) .0494(9) .0267(8) .0004(8) -.0041(8) .0050(7)
N1 .0515(12) .0383(10) .0255(9) -.0008(8) -.0030(8) -.0029(8)
N2 .0622(13) .0413(10) .0294(10) -.0022(9) .0020(9) -.0046(8)
N3 .0517(12) .0333(10) .0354(10) .0000(9) .0001(8) -.0037(8)
C1 .0433(13) .0417(12) .0313(11) -.0049(10) -.0028(9) -.0019(9)
C1A .077(2) .0690(19) .075(2) -.0053(16) -.0064(17) -.0031(17)
C2 .0406(13) .0509(13) .0294(11) -.0088(10) -.0026(9) -.0026(10)
C3 .0608(16) .0484(14) .0318(12) -.0109(12) -.0099(11) .0059(10)
C4 .0731(18) .0394(13) .0448(14) -.0013(12) -.0139(13) -.0005(11)
C5 .0622(16) .0428(12) .0324(12) -.0002(11) -.0080(11) -.0043(10)
C6 .0400(12) .0407(12) .0281(10) -.0053(9) -.0042(9) -.0004(9)
C7 .0335(11) .0381(11) .0301(11) -.0033(9) -.0021(8) -.0034(9)
C8 .0699(17) .0446(13) .0325(12) -.0021(12) .0037(11) -.0107(10)
C9 .0453(13) .0420(12) .0265(10) -.0059(10) -.0037(9) .0013(9)
C10 .0450(13) .0345(11) .0331(11) -.0026(9) -.0033(9) .0022(9)
C11 .0356(11) .0365(11) .0303(11) -.0048(9) -.0003(9) -.0047(9)
C12 .0337(11) .0366(11) .0286(10) -.0029(9) -.0016(8) -.0021(8)
C13 .0467(13) .0347(11) .0293(11) -.0034(9) .0012(9) -.0036(9)
C14 .0443(13) .0432(12) .0275(11) -.0052(10) -.0015(9) -.0057(9)
C15 .0764(19) .0522(15) .0410(14) .0050(13) .0075(13) -.0133(12)
C16 .111(3) .0535(15) .0343(14) .0040(16) -.0050(15) .0108(12)

loop_
_atom_type_symbol
_atom_type_description
_atom_type_scat_dispersion_real
_atom_type_scat_dispersion_imag
_atom_type_scat_source
C C .0033 .0016 'International Tables Vol C Tables 4.2.6.8 and 6.1.1.4'
H H .0000 .0000 'International Tables Vol C Tables 4.2.6.8 and 6.1.1.4'
N N .0061 .0033 'International Tables Vol C Tables 4.2.6.8 and 6.1.1.4'
O O .0106 .0060 'International Tables Vol C Tables 4.2.6.8 and 6.1.1.4'
Cl Cl .1484 .1585 'International Tables Vol C Tables 4.2.6.8 and 6.1.1.4'
Br Br -.2901 2.4595 'International Tables Vol C Tables 4.2.6.8 and 6.1.1.4'

loop_
_geom_angle_atom_site_label_1
_geom_angle_atom_site_label_2
_geom_angle_atom_site_label_3
_geom_angle
_geom_angle_publ_flag
C14 O2 C15 117.20(18) yes
C9 O3 C16 116.2(2) yes
C7 N1 C6 130.7(2) yes
C8 N2 C7 118.1(2) yes
C8 N3 C11 121.0(2) yes
C2 C1 C6 119.1(2) no
C1 C2 C3 122.5(2) no
C1 C2 Br1A 118.75(19) yes
C3 C2 Br1A 118.77(17) yes
O1 C3 C4 123.2(2) yes
O1 C3 C2 119.4(2) yes
C4 C3 C2 117.4(2) no
C5 C4 C3 121.5(2) no
C5 C4 Br1B 126.5(5) yes
C3 C4 Br1B 111.9(5) yes
C4 C5 C6 120.4(2) no
C1 C6 C5 119.1(2) no
C1 C6 N1 125.4(2) yes
C5 C6 N1 115.6(2) yes
N1 C7 N2 118.48(19) yes
N1 C7 C12 119.76(19) yes
N2 C7 C12 121.8(2) yes
N2 C8 N3 124.3(2) yes
O3 C9 C10 124.9(2) yes
O3 C9 C14 115.0(2) yes
C10 C9 C14 120.12(19) yes
C9 C10 C11 119.8(2) yes
N3 C11 C12 118.25(19) yes
N3 C11 C10 120.1(2) yes
C12 C11 C10 121.7(2) yes
C11 C12 C13 117.64(19) yes
C11 C12 C7 116.55(19) yes
C13 C12 C7 125.8(2) yes
C14 C13 C12 120.9(2) yes
O2 C14 C13 125.2(2) yes
O2 C14 C9 114.85(18) yes
C13 C14 C9 119.9(2) yes

loop_
_geom_bond_atom_site_label_1
_geom_bond_atom_site_label_2
_geom_bond_site_symmetry_2
_geom_bond_distance
_geom_bond_publ_flag
Br1A C2 . 1.888(3) yes
Br1B C4 . 1.620(13) yes
O1 C3 . 1.357(3) yes
O1A C1A . 1.426(4) yes
O2 C14 . 1.348(3) yes
O2 C15 . 1.432(3) yes
O3 C9 . 1.349(3) yes
O3 C16 . 1.437(3) yes
N1 C7 . 1.340(3) yes
N1 C6 . 1.425(3) yes
N2 C8 . 1.313(3) yes
N2 C7 . 1.341(3) yes
N3 C8 . 1.324(3) yes
N3 C11 . 1.372(3) yes
C1 C2 . 1.386(3) no
C1 C6 . 1.391(3) no
C2 C3 . 1.386(4) no
C3 C4 . 1.384(4) no
C4 C5 . 1.377(3) no
C5 C6 . 1.395(3) no
C7 C12 . 1.438(3) yes
C9 C10 . 1.358(3) yes
C9 C14 . 1.427(3) yes
C10 C11 . 1.400(3) yes
C11 C12 . 1.399(3) yes
C12 C13 . 1.416(3) yes
C13 C14 . 1.370(3) yes

loop_
_geom_hbond_atom_site_label_D
_geom_hbond_atom_site_label_H
_geom_hbond_atom_site_label_A
_geom_hbond_site_symmetry_A
_geom_hbond_distance_DH
_geom_hbond_distance_HA
_geom_hbond_distance_DA
_geom_hbond_angle_DHA
_geom_hbond_publ_flag
O1 H1B O1A . .817(10) 1.827(11) 2.643(4) 176(4) yes
O1A H1AA Cl1 . .816(10) 2.320(11) 3.132(3) 174(4) yes
N1 H1A Cl1 2_676 .89(3) 2.49(3) 3.333(3) 158(2) yes
N3 H3A Cl1 2_666 .86(3) 2.27(3) 3.117(3) 169(2) yes

loop_
_geom_torsion_atom_site_label_1
_geom_torsion_atom_site_label_2
_geom_torsion_atom_site_label_3
_geom_torsion_atom_site_label_4
_geom_torsion
C6 C1 C2 C3 .7(4)
C6 C1 C2 Br1A 179.37(16)
C1 C2 C3 O1 -179.8(2)
Br1A C2 C3 O1 1.5(3)
C1 C2 C3 C4 -2.0(4)
Br1A C2 C3 C4 179.27(19)
O1 C3 C4 C5 179.7(3)
C2 C3 C4 C5 1.9(4)
O1 C3 C4 Br1B 4.2(7)
C2 C3 C4 Br1B -173.6(6)
C3 C4 C5 C6 -.5(4)
Br1B C4 C5 C6 174.3(7)
C2 C1 C6 C5 .8(3)
C2 C1 C6 N1 -178.9(2)
C4 C5 C6 C1 -.9(4)
C4 C5 C6 N1 178.9(2)
C7 N1 C6 C1 -5.0(4)
C7 N1 C6 C5 175.2(2)
C6 N1 C7 N2 4.3(4)
C6 N1 C7 C12 -176.0(2)
C8 N2 C7 N1 177.2(2)
C8 N2 C7 C12 -2.5(3)
C7 N2 C8 N3 .8(4)
C11 N3 C8 N2 1.3(4)
C16 O3 C9 C10 3.2(4)
C16 O3 C9 C14 -177.6(2)
O3 C9 C10 C11 -179.8(2)
C14 C9 C10 C11 1.0(3)
C8 N3 C11 C12 -1.5(3)
C8 N3 C11 C10 178.7(2)
C9 C10 C11 N3 -179.8(2)
C9 C10 C11 C12 .4(3)
N3 C11 C12 C13 178.8(2)
C10 C11 C12 C13 -1.3(3)
N3 C11 C12 C7 -.2(3)
C10 C11 C12 C7 179.7(2)
N1 C7 C12 C11 -177.51(19)
N2 C7 C12 C11 2.2(3)
N1 C7 C12 C13 3.6(3)
N2 C7 C12 C13 -176.7(2)
C11 C12 C13 C14 .9(3)
C7 C12 C13 C14 179.8(2)
C15 O2 C14 C13 11.6(3)
C15 O2 C14 C9 -169.0(2)
C12 C13 C14 O2 179.9(2)
C12 C13 C14 C9 .4(3)
O3 C9 C14 O2 -.2(3)
C10 C9 C14 O2 179.1(2)
O3 C9 C14 C13 179.3(2)
C10 C9 C14 C13 -1.4(3)
